data_9009394
loop_
_publ_author_name
'Baur, W. H.'
'Joswig, W.'

_publ_section_title
;The phases of natrolite occurring during dehydration and rehydration studied
 by single crystal X-ray diffraction methods between room temperature and 923
 K Locality: Khibiny, Kola peninsula, Russia Sample: T = 598 K, crystal IV,
 "metanatrolite"
;
_journal_name_full 'Neues Jahrbuch fur Mineralogie, Monatshefte'
_journal_page_first 171
_journal_page_last 187
_journal_volume 1996
_journal_year 1996
_chemical_compound_source 'Khibiny, Kola peninsula, Russia'
_chemical_formula_sum 'Al1.811 Na1.88 O10 Si2.73'
_chemical_name_mineral Metanatrolite
_space_group_crystal_system monoclinic
_space_group_IT_number 5
_space_group_name_Hall 'C 2y (1/2*z,x-1/2*z,y)'
_space_group_name_H-M_alt 'C 1 2 1 (a+2*c,a,b)'
_symmetry_space_group_name_H-M 'F 1 1 2'
_cell_angle_alpha 90
_cell_angle_beta 90
_cell_angle_gamma 90.0
_cell_length_a 16.223
_cell_length_b 17.029
_cell_length_c 6.438
_cell_formula_units_Z 8
_cell_volume 1778.571
_database_code_amcsd 0014887
_diffrn_ambient_temperature 598
_exptl_crystal_density_diffrn 2.455
_cod_depositor_comments
;
 Updating space group information.

 Antanas Vaitkus,
 2017-07-04
;
_cod_original_sg_symbol_H-M 'F 1 1 2'
_cod_original_formula_sum 'Na1.88 Al1.811 Si2.73 O10'
_cod_database_code 9009394

loop_
_space_group_symop_operation_xyz
x,y,z
x,1/2+y,1/2+z
1/2+x,y,1/2+z
1/2+x,1/2+y,z
-x,-y,z
-x,1/2-y,1/2+z
1/2-x,-y,1/2+z
1/2-x,1/2-y,z

loop_
_atom_site_label
_atom_site_fract_x
_atom_site_fract_y
_atom_site_fract_z
_atom_site_occupancy
_atom_site_U_iso_or_equiv
Na1 0.06200 0.18280 0.13220 0.94000 0.09400
Na2 0.31100 0.06260 0.32920 0.47000 0.06600
Na21 0.28710 0.07280 0.39880 0.47000 0.07100
Al11 0.02641 0.10551 0.60500 0.90300 0.02880
Al12 0.26764 0.14240 0.86130 0.90800 0.03030
Si11 0.00000 0.00000 -0.01031 0.90800 0.03160
Si12 0.25000 0.25000 0.24080 0.92400 0.03040
Si21 0.13714 0.23497 0.61510 0.90700 0.02930
Si22 0.11042 -0.02143 0.36170 0.90700 0.02790
O11 0.04130 0.07010 0.85960 1.00000 0.04930
O12 0.23590 0.17110 0.11000 1.00000 0.04200
O21 0.04120 0.20840 0.59540 1.00000 0.04340
O22 0.20830 -0.04160 0.34820 1.00000 0.03960
O31 0.09050 0.06990 0.40520 1.00000 0.04790
O32 0.14650 0.30330 0.78300 1.00000 0.04980
O41 0.07240 -0.07570 0.54400 1.00000 0.04760
O42 0.19160 0.15930 0.67960 1.00000 0.05400
O51 0.07210 -0.04140 0.13170 1.00000 0.04620
O52 0.16880 0.26500 0.38650 1.00000 0.04530

loop_
_cod_related_entry_id
_cod_related_entry_database
_cod_related_entry_code
1 AMCSD 0014887
